data_1563231
loop_
_publ_author_name
'Wu, Jing-Yun'
'Yang, Ciao-Wei'
'Chen, Hui-Fang'
'Jao, Yu-Chen'
'Huang, Sheng-Ming'
'Tsai, Chiitang'
'Tseng, Tien-Wen'
'Lee, Gene-Hsiang'
'Peng, Shie-Ming'
'Lu, Kuang-Lieh'

_publ_section_title
;
 Rare configuration of tautomeric benzimidazolecarboxylate ligands in
 cadmium(II) and copper(II) coordination polymers
;
_journal_issue 7
_journal_name_full 'Journal of Solid State Chemistry'
_journal_page_first 1740
_journal_page_last 1748
_journal_paper_doi 10.1016/j.jssc.2011.05.002
_journal_volume 184
_journal_year 2011
_chemical_formula_sum 'C18 H25 Cd N4 O9.5'
_chemical_formula_weight 561.82
_space_group_IT_number 2
_space_group_name_Hall '-P 1'
_space_group_name_H-M_alt 'P -1'
_symmetry_cell_setting triclinic
_symmetry_space_group_name_H-M 'P -1'
_atom_sites_solution_hydrogens geom
_atom_sites_solution_primary direct
_atom_sites_solution_secondary difmap
_audit_creation_method SHELXL-97
_cell_angle_alpha 108.078(2)
_cell_angle_beta 102.556(2)
_cell_angle_gamma 99.308(2)
_cell_formula_units_Z 2
_cell_length_a 9.2301(8)
_cell_length_b 10.0916(8)
_cell_length_c 13.0872(11)
_cell_measurement_reflns_used 1416
_cell_measurement_temperature 150(1)
_cell_measurement_theta_max 21.67
_cell_measurement_theta_min 2.19
_cell_volume 1096.08(16)
_computing_cell_refinement 'Bruker SAINT'
_computing_data_collection 'Bruker SMART'
_computing_data_reduction 'Bruker SAINT'
_computing_molecular_graphics 'Bruker SHELXTL'
_computing_publication_material 'Bruker SHELXTL'
_computing_structure_refinement 'SHELXL-97 (Sheldrick, 1997)'
_computing_structure_solution 'SHELXS-97 (Sheldrick, 1990)'
_diffrn_ambient_temperature 150(1)
_diffrn_measured_fraction_theta_full 0.998
_diffrn_measured_fraction_theta_max 0.998
_diffrn_measurement_device_type 'BRUKER SMART ApexCCD area detector'
_diffrn_measurement_method 'omega scans'
_diffrn_radiation_monochromator graphite
_diffrn_radiation_source 'fine-focus sealed tube'
_diffrn_radiation_type MoK\a
_diffrn_radiation_wavelength 0.71073
_diffrn_reflns_av_R_equivalents 0.0753
_diffrn_reflns_av_sigmaI/netI 0.0966
_diffrn_reflns_limit_h_max 11
_diffrn_reflns_limit_h_min -11
_diffrn_reflns_limit_k_max 13
_diffrn_reflns_limit_k_min -13
_diffrn_reflns_limit_l_max 16
_diffrn_reflns_limit_l_min -16
_diffrn_reflns_number 13534
_diffrn_reflns_theta_full 27.50
_diffrn_reflns_theta_max 27.50
_diffrn_reflns_theta_min 1.71
_exptl_absorpt_coefficient_mu 1.057
_exptl_absorpt_correction_T_max 0.9895
_exptl_absorpt_correction_T_min 0.8576
_exptl_absorpt_correction_type multi-scan
_exptl_crystal_colour colorless
_exptl_crystal_density_diffrn 1.705
_exptl_crystal_density_meas 0
_exptl_crystal_density_method 'not measured'
_exptl_crystal_description plate
_exptl_crystal_F_000 572
_exptl_crystal_size_max 0.15
_exptl_crystal_size_mid 0.12
_exptl_crystal_size_min 0.01
_refine_diff_density_max 1.058
_refine_diff_density_min -1.256
_refine_diff_density_rms 0.138
_refine_ls_extinction_method none
_refine_ls_goodness_of_fit_ref 1.046
_refine_ls_hydrogen_treatment mixed
_refine_ls_matrix_type full
_refine_ls_number_parameters 328
_refine_ls_number_reflns 5011
_refine_ls_number_restraints 0
_refine_ls_restrained_S_all 1.046
_refine_ls_R_factor_all 0.0828
_refine_ls_R_factor_gt 0.0569
_refine_ls_shift/su_max 0.000
_refine_ls_shift/su_mean 0.000
_refine_ls_structure_factor_coef Fsqd
_refine_ls_weighting_details 'calc w=1/[\s^2^(Fo^2^)+(0.0452P)^2^+0.0000P] where P=(Fo^2^+2Fc^2^)/3'
_refine_ls_weighting_scheme calc
_refine_ls_wR_factor_gt 0.1057
_refine_ls_wR_factor_ref 0.1137
_reflns_number_gt 3898
_reflns_number_total 5011
_reflns_threshold_expression >2sigma(I)
_cod_data_source_file JSSC-2011-184-1740.cif
_cod_data_source_block ic10211
_cod_depositor_comments
;
The following automatic conversions were performed:

data item '_symmetry_cell_setting' value 'Triclinic' was changed to
'triclinic' in accordance with the built-in table derived from the
CIF Core dictionary named 'cif_core.dic' version 2.4.5 last updated
on 2014-11-21.

Automatic conversion script
Id: cif_fix_values 8369 2020-08-20 11:38:08Z andrius 
;
_cod_original_sg_symbol_H-M P-1
_cod_original_formula_sum 'C18 H25 Cd N4 O9.50'
_cod_database_code 1563231

loop_
_symmetry_equiv_pos_as_xyz
'x, y, z'
'-x, -y, -z'

loop_
_atom_site_label
_atom_site_type_symbol
_atom_site_fract_x
_atom_site_fract_y
_atom_site_fract_z
_atom_site_U_iso_or_equiv
_atom_site_adp_type
_atom_site_occupancy
_atom_site_symmetry_multiplicity
_atom_site_calc_flag
_atom_site_refinement_flags
_atom_site_disorder_assembly
_atom_site_disorder_group
Cd1 Cd 0.93969(4) -0.01394(4) 0.78459(3) 0.01787(12) Uani 1 1 d . . .
O1 O 0.9834(4) 0.7506(4) 0.7371(3) 0.0285(9) Uani 1 1 d . . .
O2 O 0.8408(5) 0.8059(4) 0.8508(3) 0.0333(9) Uani 1 1 d . . .
O3 O 0.9062(4) -0.0308(4) 0.3179(3) 0.0223(8) Uani 1 1 d . . .
O4 O 0.7173(4) -0.1867(4) 0.1729(3) 0.0371(10) Uani 1 1 d . . .
O5 O 1.1558(5) 0.0414(4) 0.9387(3) 0.0336(9) Uani 1 1 d . . .
H5A H 1.2037 0.0933 0.9057 0.050 Uiso 1 1 d . . .
H5B H 1.1442 0.1025 1.0008 0.050 Uiso 1 1 d . . .
N1 N 0.8839(5) 0.1966(4) 0.8740(3) 0.0198(9) Uani 1 1 d . . .
N2 N 0.7778(5) 0.3539(4) 0.9724(3) 0.0199(9) Uani 1 1 d . . .
H2A H 0.7291 0.3912 1.0207 0.024 Uiso 1 1 calc R . .
N3 N 0.7095(5) -0.0873(4) 0.6523(4) 0.0242(10) Uani 1 1 d . . .
N4 N 0.4567(5) -0.1672(5) 0.5834(4) 0.0346(12) Uani 1 1 d . . .
H4B H 0.3603 -0.1936 0.5817 0.041 Uiso 1 1 calc R . .
C1 C 0.8129(6) 0.2242(5) 0.9506(4) 0.0224(11) Uani 1 1 d . . .
H1A H 0.7880 0.1602 0.9878 0.027 Uiso 1 1 calc R . .
C2 C 0.9006(5) 0.3162(5) 0.8419(4) 0.0175(10) Uani 1 1 d . . .
C3 C 0.9677(6) 0.3455(5) 0.7634(4) 0.0217(11) Uani 1 1 d . . .
H3A H 1.0121 0.2783 0.7199 0.026 Uiso 1 1 calc R . .
C4 C 0.9670(6) 0.4768(5) 0.7514(4) 0.0216(11) Uani 1 1 d . . .
H4A H 1.0140 0.5007 0.6995 0.026 Uiso 1 1 calc R . .
C5 C 0.8991(6) 0.5758(5) 0.8134(4) 0.0201(11) Uani 1 1 d . . .
C6 C 0.8297(5) 0.5464(5) 0.8897(4) 0.0190(10) Uani 1 1 d . . .
H6A H 0.7818 0.6122 0.9307 0.023 Uiso 1 1 calc R . .
C7 C 0.8330(5) 0.4153(5) 0.9041(4) 0.0169(10) Uani 1 1 d . . .
C8 C 0.9079(6) 0.7185(5) 0.7986(4) 0.0226(11) Uani 1 1 d . . .
C9 C 0.5789(6) -0.1195(6) 0.6740(5) 0.0305(13) Uani 1 1 d . . .
H9A H 0.5715 -0.1100 0.7471 0.037 Uiso 1 1 calc R . .
C10 C 0.6701(6) -0.1163(5) 0.5369(4) 0.0242(11) Uani 1 1 d . . .
C11 C 0.7581(6) -0.0985(5) 0.4671(4) 0.0220(11) Uani 1 1 d . . .
H11A H 0.8659 -0.0607 0.4960 0.026 Uiso 1 1 calc R . .
C12 C 0.6865(6) -0.1367(6) 0.3548(4) 0.0255(12) Uani 1 1 d . . .
C13 C 0.5247(6) -0.1920(6) 0.3127(5) 0.0306(13) Uani 1 1 d . . .
H13A H 0.4772 -0.2203 0.2346 0.037 Uiso 1 1 calc R . .
C14 C 0.4360(6) -0.2052(6) 0.3814(5) 0.0344(14) Uani 1 1 d . . .
H14A H 0.3278 -0.2394 0.3530 0.041 Uiso 1 1 calc R . .
C15 C 0.5102(6) -0.1667(6) 0.4950(5) 0.0289(12) Uani 1 1 d . . .
C16 C 0.7739(6) -0.1171(5) 0.2759(4) 0.0239(11) Uani 1 1 d . . .
O6 O 0.6116(4) -0.4818(4) 0.0954(3) 0.0360(10) Uani 1 1 d . . .
H6B H 0.6494 -0.3864 0.1171 0.054 Uiso 1 1 d . . .
H6C H 0.5667 -0.4978 0.1463 0.054 Uiso 1 1 d . . .
O7 O 0.8597(5) 0.2344(5) 0.4616(4) 0.0613(14) Uani 1 1 d . . .
H7A H 0.9039 0.1754 0.4179 0.092 Uiso 1 1 d . . .
H7B H 0.8790 0.3196 0.4520 0.092 Uiso 1 1 d . . .
O8 O 0.6796(7) 0.1921(7) 0.1835(6) 0.104(2) Uani 1 1 d . . .
H8A H 0.6169 0.2509 0.1654 0.156 Uiso 1 1 d . . .
H8B H 0.7791 0.2290 0.1827 0.156 Uiso 1 1 d . . .
O9 O 0.5087(11) 0.0426(13) 0.9588(11) 0.091(4) Uani 0.50 1 d P . .
H9B H 0.4120 0.0516 0.9405 0.137 Uiso 1 1 d . . .
H9C H 0.5597 0.1177 1.0284 0.137 Uiso 1 1 d . . .
O10 O 0.8788(12) 0.5565(10) 0.4876(9) 0.068(3) Uani 0.548(8) 1 d P A 1
H10A H 0.8990 0.4802 0.4926 0.103 Uiso 0.548(8) 1 calc PR A 1
C17 C 0.722(2) 0.5272(16) 0.4259(16) 0.088(6) Uani 0.548(8) 1 d P A 1
H17A H 0.6981 0.6226 0.4479 0.106 Uiso 0.548(8) 1 calc PR A 1
H17B H 0.6660 0.4727 0.4627 0.106 Uiso 0.548(8) 1 calc PR A 1
C18 C 0.6247(15) 0.4500(15) 0.2924(14) 0.044(4) Uani 0.548(8) 1 d P A 1
H18A H 0.5167 0.4507 0.2836 0.066 Uiso 0.548(8) 1 calc PR A 1
H18B H 0.6335 0.3505 0.2645 0.066 Uiso 0.548(8) 1 calc PR A 1
H18C H 0.6662 0.5029 0.2495 0.066 Uiso 0.548(8) 1 calc PR A 1
O10' O 0.473(2) 0.6020(16) 0.7584(12) 0.083(5) Uani 0.452(8) 1 d P A 2
H10' H 0.5454 0.6762 0.7847 0.124 Uiso 0.452(8) 1 calc PR A 2
C17' C 0.456(3) 0.5323(18) 0.6425(15) 0.082(8) Uani 0.452(8) 1 d P A 2
H17C H 0.3811 0.5703 0.6003 0.099 Uiso 0.452(8) 1 calc PR A 2
H17D H 0.4089 0.4289 0.6227 0.099 Uiso 0.452(8) 1 calc PR A 2
C18' C 0.6019(15) 0.5429(13) 0.5970(12) 0.039(4) Uani 0.452(8) 1 d P A 2
H18D H 0.5689 0.5049 0.5148 0.059 Uiso 0.452(8) 1 calc PR A 2
H18E H 0.6678 0.4867 0.6241 0.059 Uiso 0.452(8) 1 calc PR A 2
H18F H 0.6590 0.6437 0.6240 0.059 Uiso 0.452(8) 1 calc PR A 2

loop_
_atom_site_aniso_label
_atom_site_aniso_U_11
_atom_site_aniso_U_22
_atom_site_aniso_U_33
_atom_site_aniso_U_23
_atom_site_aniso_U_13
_atom_site_aniso_U_12
Cd1 0.0230(2) 0.01454(18) 0.0186(2) 0.00782(14) 0.00678(14) 0.00653(13)
O1 0.034(2) 0.0218(19) 0.039(2) 0.0182(17) 0.0159(19) 0.0098(16)
O2 0.058(3) 0.025(2) 0.029(2) 0.0135(17) 0.021(2) 0.0235(19)
O3 0.0184(18) 0.0262(19) 0.0219(19) 0.0095(15) 0.0061(15) 0.0024(15)
O4 0.036(2) 0.043(2) 0.020(2) 0.0012(18) 0.0046(18) 0.0011(19)
O5 0.051(3) 0.032(2) 0.019(2) 0.0085(17) 0.0058(18) 0.0208(19)
N1 0.021(2) 0.017(2) 0.021(2) 0.0093(18) 0.0032(18) 0.0036(17)
N2 0.022(2) 0.020(2) 0.018(2) 0.0076(18) 0.0056(18) 0.0074(18)
N3 0.021(2) 0.029(2) 0.023(2) 0.011(2) 0.0079(19) 0.0022(19)
N4 0.021(2) 0.042(3) 0.037(3) 0.011(2) 0.012(2) -0.001(2)
C1 0.024(3) 0.020(3) 0.024(3) 0.011(2) 0.004(2) 0.004(2)
C2 0.016(2) 0.015(2) 0.019(3) 0.007(2) -0.002(2) 0.0057(19)
C3 0.022(3) 0.020(3) 0.021(3) 0.006(2) 0.004(2) 0.008(2)
C4 0.021(3) 0.023(3) 0.021(3) 0.010(2) 0.005(2) 0.005(2)
C5 0.019(3) 0.018(2) 0.022(3) 0.008(2) 0.003(2) 0.005(2)
C6 0.014(2) 0.016(2) 0.023(3) 0.003(2) 0.001(2) 0.0056(19)
C7 0.013(2) 0.019(2) 0.013(2) 0.0025(19) -0.0027(19) 0.0036(19)
C8 0.025(3) 0.020(3) 0.021(3) 0.009(2) 0.000(2) 0.006(2)
C9 0.030(3) 0.034(3) 0.025(3) 0.007(2) 0.010(3) 0.004(3)
C10 0.016(3) 0.025(3) 0.025(3) 0.005(2) 0.004(2) 0.000(2)
C11 0.014(2) 0.024(3) 0.022(3) 0.006(2) 0.001(2) -0.003(2)
C12 0.021(3) 0.029(3) 0.019(3) 0.004(2) 0.001(2) 0.002(2)
C13 0.014(3) 0.045(3) 0.022(3) 0.008(3) -0.007(2) 0.002(2)
C14 0.012(3) 0.045(4) 0.035(3) 0.008(3) 0.001(2) -0.003(2)
C15 0.023(3) 0.031(3) 0.027(3) 0.006(2) 0.007(2) 0.001(2)
C16 0.024(3) 0.022(3) 0.022(3) 0.004(2) 0.004(2) 0.008(2)
O6 0.033(2) 0.035(2) 0.038(2) 0.0078(19) 0.0128(19) 0.0083(18)
O7 0.034(3) 0.062(3) 0.064(3) -0.005(3) 0.015(2) 0.003(2)
O8 0.057(4) 0.094(5) 0.125(6) -0.010(4) 0.014(4) 0.038(3)
O9 0.023(5) 0.087(10) 0.130(13) 0.009(7) 0.008(7) 0.003(6)
O10 0.073(7) 0.047(6) 0.081(8) 0.022(5) 0.023(6) 0.003(5)
C17 0.126(17) 0.045(9) 0.107(16) 0.033(10) 0.050(14) 0.022(10)
C18 0.027(7) 0.036(7) 0.073(12) 0.022(8) 0.017(7) 0.005(6)
O10' 0.137(16) 0.068(10) 0.079(11) 0.043(9) 0.039(11) 0.079(11)
C17' 0.16(2) 0.039(10) 0.051(12) 0.019(9) 0.004(14) 0.069(13)
C18' 0.041(8) 0.030(7) 0.043(9) 0.013(6) 0.008(7) 0.006(6)

loop_
_atom_type_symbol
_atom_type_description
_atom_type_scat_dispersion_real
_atom_type_scat_dispersion_imag
_atom_type_scat_source
C C 0.0033 0.0016 'International Tables Vol C Tables 4.2.6.8 and 6.1.1.4'
H H 0.0000 0.0000 'International Tables Vol C Tables 4.2.6.8 and 6.1.1.4'
N N 0.0061 0.0033 'International Tables Vol C Tables 4.2.6.8 and 6.1.1.4'
O O 0.0106 0.0060 'International Tables Vol C Tables 4.2.6.8 and 6.1.1.4'
Cd Cd -0.8075 1.2024 'International Tables Vol C Tables 4.2.6.8 and 6.1.1.4'

loop_
_geom_angle_atom_site_label_1
_geom_angle_atom_site_label_2
_geom_angle_atom_site_label_3
_geom_angle
_geom_angle_site_symmetry_1
_geom_angle_site_symmetry_3
O3 Cd1 N3 99.71(13) 2_756 .
O3 Cd1 N1 108.03(13) 2_756 .
N3 Cd1 N1 90.86(15) . .
O3 Cd1 O5 89.82(13) 2_756 .
N3 Cd1 O5 169.91(14) . .
N1 Cd1 O5 89.30(13) . .
O3 Cd1 O2 142.03(12) 2_756 1_545
N3 Cd1 O2 86.48(14) . 1_545
N1 Cd1 O2 109.30(13) . 1_545
O5 Cd1 O2 83.94(14) . 1_545
O3 Cd1 O1 87.22(12) 2_756 1_545
N3 Cd1 O1 93.64(14) . 1_545
N1 Cd1 O1 163.14(13) . 1_545
O5 Cd1 O1 83.45(12) . 1_545
O2 Cd1 O1 54.89(12) 1_545 1_545
O3 Cd1 C8 114.39(14) 2_756 1_545
N3 Cd1 C8 90.84(15) . 1_545
N1 Cd1 C8 136.58(15) . 1_545
O5 Cd1 C8 82.14(14) . 1_545
O2 Cd1 C8 27.66(14) 1_545 1_545
O1 Cd1 C8 27.25(13) 1_545 1_545
C8 O1 Cd1 92.1(3) . 1_565
C8 O2 Cd1 91.9(3) . 1_565
C16 O3 Cd1 123.6(3) . 2_756
C1 N1 C2 106.0(4) . .
C1 N1 Cd1 129.1(3) . .
C2 N1 Cd1 124.3(3) . .
C1 N2 C7 106.5(4) . .
C9 N3 C10 104.9(4) . .
C9 N3 Cd1 123.0(4) . .
C10 N3 Cd1 132.0(3) . .
C9 N4 C15 106.8(4) . .
N1 C1 N2 113.2(4) . .
C3 C2 N1 131.0(4) . .
C3 C2 C7 120.9(4) . .
N1 C2 C7 108.1(4) . .
C4 C3 C2 117.0(5) . .
C3 C4 C5 122.0(5) . .
C6 C5 C4 121.3(5) . .
C6 C5 C8 119.8(4) . .
C4 C5 C8 118.9(5) . .
C5 C6 C7 117.0(4) . .
N2 C7 C6 132.1(4) . .
N2 C7 C2 106.2(4) . .
C6 C7 C2 121.7(5) . .
O1 C8 O2 121.1(5) . .
O1 C8 C5 119.8(4) . .
O2 C8 C5 119.1(5) . .
O1 C8 Cd1 60.7(2) . 1_565
O2 C8 Cd1 60.5(3) . 1_565
C5 C8 Cd1 176.1(4) . 1_565
N3 C9 N4 113.7(5) . .
C11 C10 N3 131.5(5) . .
C11 C10 C15 120.7(5) . .
N3 C10 C15 107.7(5) . .
C12 C11 C10 118.6(5) . .
C11 C12 C13 120.2(5) . .
C11 C12 C16 121.2(4) . .
C13 C12 C16 118.6(5) . .
C14 C13 C12 121.8(5) . .
C13 C14 C15 117.4(5) . .
N4 C15 C14 131.9(5) . .
N4 C15 C10 106.8(5) . .
C14 C15 C10 121.2(5) . .
O4 C16 O3 123.2(5) . .
O4 C16 C12 119.6(5) . .
O3 C16 C12 117.2(4) . .
O10 C17 C18 134.5(14) . .
O10' C17' C18' 119.7(19) . .

loop_
_geom_bond_atom_site_label_1
_geom_bond_atom_site_label_2
_geom_bond_distance
_geom_bond_site_symmetry_2
Cd1 O3 2.241(3) 2_756
Cd1 N3 2.271(4) .
Cd1 N1 2.285(4) .
Cd1 O5 2.356(4) .
Cd1 O2 2.382(4) 1_545
Cd1 O1 2.387(3) 1_545
Cd1 C8 2.736(5) 1_545
O1 C8 1.254(6) .
O1 Cd1 2.387(3) 1_565
O2 C8 1.271(6) .
O2 Cd1 2.382(4) 1_565
O3 C16 1.273(6) .
O3 Cd1 2.241(3) 2_756
O4 C16 1.254(6) .
N1 C1 1.298(6) .
N1 C2 1.393(6) .
N2 C1 1.359(6) .
N2 C7 1.372(6) .
N3 C9 1.311(6) .
N3 C10 1.397(7) .
N4 C9 1.341(7) .
N4 C15 1.354(7) .
C2 C3 1.390(7) .
C2 C7 1.403(6) .
C3 C4 1.382(6) .
C4 C5 1.404(7) .
C5 C6 1.377(7) .
C5 C8 1.503(7) .
C6 C7 1.397(6) .
C8 Cd1 2.736(5) 1_565
C10 C11 1.380(7) .
C10 C15 1.403(7) .
C11 C12 1.374(7) .
C12 C13 1.424(7) .
C12 C16 1.481(7) .
C13 C14 1.362(8) .
C14 C15 1.394(8) .
O9 O9 1.59(3) 2_657
O10 C17 1.43(2) .
C17 C18 1.65(2) .
O10' C17' 1.42(2) .
C17' C18' 1.59(3) .
